data_7247764
loop_
_publ_author_name
'Jones, Isabelle M.'
'Turner, Gemma F.'
'Pitts, Kari'
'Powell, Rees'
'Riboldi-Tunnicliffe, Alan'
'Williamson, Rachel'
'Boer, Stephanie'
'Allen, Lauren'
'Moggach, Stephen A.'

_publ_section_title
;
 High-pressure induced guest-mediated gate opening behaviour of the
 Co-based framework ZIF-67
;
_journal_issue 47
_journal_name_full CrystEngComm
_journal_page_first 6533
_journal_page_last 6538
_journal_paper_doi 10.1039/D3CE00979C
_journal_volume 25
_journal_year 2023
_chemical_absolute_configuration ad
_chemical_formula_moiety 'C8 H10 Co N4, 1[CH2CH3OH]'
_chemical_formula_sum 'C10 H16 Co N4 O'
_chemical_formula_weight 267.20
_chemical_name_common ZIF-67
_space_group_crystal_system cubic
_space_group_IT_number 217
_space_group_name_Hall 'I -4 2 3'
_space_group_name_H-M_alt 'I -4 3 m'
_atom_sites_solution_hydrogens geom
_atom_sites_solution_primary dual
_audit_creation_date 2023-10-03
_audit_creation_method
;
Olex2 1.5
(compiled 2023.08.24 svn.re1ec1418 for OlexSys, GUI svn.r6817)
;
_audit_update_record
;
2023-10-04 deposited with the CCDC.	2023-11-21 downloaded from the CCDC.
;
_cell_angle_alpha 90
_cell_angle_beta 90
_cell_angle_gamma 90
_cell_formula_units_Z 12
_cell_length_a 17.0426(4)
_cell_length_b 17.0426(4)
_cell_length_c 17.0426(4)
_cell_measurement_reflns_used 2137
_cell_measurement_temperature 293(2)
_cell_measurement_theta_max 21.2840
_cell_measurement_theta_min 2.9140
_cell_volume 4950.0(2)
_computing_cell_refinement 'CrysAlisPro 1.171.43.70a (Rigaku OD, 2023)'
_computing_data_collection 'CrysAlisPro system (CCD 41.115a 64-bit (release 06-08-2021))'
_computing_data_reduction 'CrysAlisPro 1.171.43.70a (Rigaku OD, 2023)'
_computing_molecular_graphics 'Olex2 1.5 (Dolomanov et al., 2009)'
_computing_publication_material 'Olex2 1.5 (Dolomanov et al., 2009)'
_computing_structure_refinement 'SHELXL 2018/3 (Sheldrick, 2015)'
_computing_structure_solution 'SHELXT  (Sheldrick, 2015)'
_diffrn_ambient_temperature 293(2)
_diffrn_detector 'Hybrid Pixel Array Detector'
_diffrn_detector_area_resol_mean 10.0000
_diffrn_detector_type HyPix
_diffrn_measured_fraction_theta_full 0.983
_diffrn_measured_fraction_theta_max 0.932
_diffrn_measurement_details
;
List of Runs (angles in degrees, time in seconds):

  # Type    Start    End  Width  t~exp~   \w     \q     \k     \f   Frames
#--------------------------------------------------------------------------
  1  \w    -29.00  67.00   0.50  132.95    --  -15.69  23.00 112.00  192
  2  \w    -87.00 -41.00   0.50  132.95    --   15.53-178.00-180.00   92
  3  \w    -81.00 -40.00   0.50  132.95    --   15.53 -19.00 -90.00   82
;
_diffrn_measurement_device 'four-circle diffractometer'
_diffrn_measurement_device_type 'XtaLAB Synergy, Single source at home/near, HyPix'
_diffrn_measurement_method '\w scans'
_diffrn_orient_matrix_type 'CrysAlisPro convention (1999,Acta A55,543-557)'
_diffrn_orient_matrix_UB_11 -0.0173725000
_diffrn_orient_matrix_UB_12 -0.0377825000
_diffrn_orient_matrix_UB_13 -0.0015767000
_diffrn_orient_matrix_UB_21 -0.0186261000
_diffrn_orient_matrix_UB_22 0.0070334000
_diffrn_orient_matrix_UB_23 0.0365611000
_diffrn_orient_matrix_UB_31 -0.0329014000
_diffrn_orient_matrix_UB_32 0.0159724000
_diffrn_orient_matrix_UB_33 -0.0198453000
_diffrn_radiation_monochromator mirror
_diffrn_radiation_probe x-ray
_diffrn_radiation_type 'Mo K\a'
_diffrn_radiation_wavelength 0.71073
_diffrn_reflns_av_R_equivalents 0.0414
_diffrn_reflns_av_unetI/netI 0.0288
_diffrn_reflns_Laue_measured_fraction_full 0.983
_diffrn_reflns_Laue_measured_fraction_max 0.932
_diffrn_reflns_limit_h_max 20
_diffrn_reflns_limit_h_min -21
_diffrn_reflns_limit_k_max 19
_diffrn_reflns_limit_k_min -16
_diffrn_reflns_limit_l_max 20
_diffrn_reflns_limit_l_min -20
_diffrn_reflns_number 6643
_diffrn_reflns_point_group_measured_fraction_full 0.976
_diffrn_reflns_point_group_measured_fraction_max 0.904
_diffrn_reflns_theta_full 25.242
_diffrn_reflns_theta_max 26.440
_diffrn_reflns_theta_min 2.390
_diffrn_source 'micro-focus sealed X-ray tube'
_diffrn_source_type 'PhotonJet (Mo) X-ray Source'
_exptl_absorpt_coefficient_mu 1.029
_exptl_absorpt_correction_T_max 1.000
_exptl_absorpt_correction_T_min 0.867
_exptl_absorpt_correction_type gaussian
_exptl_absorpt_process_details
;
CrysAlisPro 1.171.43.70a (Rigaku Oxford Diffraction, 2023)
Numerical absorption correction based on gaussian integration over
a multifaceted crystal model
Empirical absorption correction using spherical harmonics,
implemented in SCALE3 ABSPACK scaling algorithm.
;
_exptl_crystal_colour 'clear bluish violet'
_exptl_crystal_colour_lustre clear
_exptl_crystal_colour_modifier bluish
_exptl_crystal_colour_primary violet
_exptl_crystal_density_diffrn 1.076
_exptl_crystal_description block
_exptl_crystal_F_000 1668
_exptl_crystal_recrystallization_method 'Re-crystallisation from solvent'
_exptl_crystal_size_max 0.152
_exptl_crystal_size_mid 0.098
_exptl_crystal_size_min 0.074
_platon_squeeze_details
;
TITL zif67_ambient_a.res in I-43m
CELL   17.0426   17.0426   17.0426     90.00     90.00     90.00
SPGR I-43m
# Solvent Accessible Volume =      2491
# Electrons Found in S.A.V. =       294
# Note: Atoms in Void are Labelled as Cxxx and Qxxx for all Others
C101 0.316 0.316 0.316 !       1.36 eA-3
C102 0.672 0.656 0.675 !       1.09 eA-3
C103 0.172 0.156 0.175 !       1.09 eA-3
C104 0.356 0.306 0.693 !       1.03 eA-3
C105 0.215 0.218 0.168 !       0.99 eA-3
C106 0.070 0.174 0.174 !       0.98 eA-3
C107 0.861 0.801 0.114 !       0.87 eA-3
C108 0.036 0.036 0.036 !       0.84 eA-3
C109 0.116 0.866 0.133 !       0.82 eA-3
C110 0.410 0.410 0.410 !       0.82 eA-3
C111 0.716 0.650 0.353 !       0.79 eA-3
C112 0.090 0.015 0.207 !       0.78 eA-3
C113 0.297 0.376 0.292 !       0.75 eA-3
C114 0.295 0.708 0.470 !       0.73 eA-3
C115 0.702 0.482 0.482 !       0.73 eA-3
C116 0.957 0.168 0.168 !       0.69 eA-3
C117 0.084 0.209 0.077 !       0.68 eA-3
C118 0.584 0.709 0.577 !       0.68 eA-3
C119 0.584 0.577 0.709 !       0.68 eA-3
C120 0.279 0.463 0.327 !       0.67 eA-3
C121 0.916 0.197 0.921 !       0.67 eA-3
C122 0.916 0.921 0.197 !       0.67 eA-3
C123 0.360 0.687 0.453 !       0.67 eA-3
C124 0.359 0.635 0.407 !       0.67 eA-3
C125 0.859 0.135 0.907 !       0.67 eA-3
C126 0.919 0.221 0.156 !       0.67 eA-3
C127 0.711 0.699 0.302 !       0.66 eA-3
C128 0.359 0.407 0.635 !       0.66 eA-3
C129 0.172 0.890 0.162 !       0.65 eA-3
C130 0.179 0.827-0.007 !       0.64 eA-3
C131 0.402 0.294 0.397 !       0.63 eA-3
C132 0.347 0.347 0.347 !       0.62 eA-3
C133 0.783 1.002 0.780 !       0.60 eA-3
C134 0.283 0.502 0.280 !       0.60 eA-3
C135 0.217 0.784 1.002 !       0.60 eA-3
C136 0.063 0.126 0.219 !       0.57 eA-3
C137 0.562 0.685 0.466 !       0.57 eA-3
C138 0.913 0.128 0.172 !       0.57 eA-3
C139 0.565 0.737 0.426 !       0.57 eA-3
C140 0.378 0.456 0.377 !       0.56 eA-3
C141 0.514 0.625 0.341 !       0.55 eA-3
C142 0.452 0.460 0.374 !       0.54 eA-3
C143 0.242 0.045 0.045 !       0.54 eA-3
C144 0.548 0.509 0.290 !       0.53 eA-3
;
_refine_diff_density_max 0.256
_refine_diff_density_min -0.144
_refine_diff_density_rms 0.040
_refine_ls_abs_structure_details
;
 Flack x determined using 240 quotients [(I+)-(I-)]/[(I+)+(I-)]
 (Parsons, Flack and Wagner, Acta Cryst. B69 (2013) 249-259).
;
_refine_ls_abs_structure_Flack -0.035(13)
_refine_ls_extinction_method none
_refine_ls_goodness_of_fit_ref 1.014
_refine_ls_hydrogen_treatment constr
_refine_ls_matrix_type full
_refine_ls_number_parameters 24
_refine_ls_number_reflns 893
_refine_ls_number_restraints 4
_refine_ls_restrained_S_all 1.013
_refine_ls_R_factor_all 0.0619
_refine_ls_R_factor_gt 0.0430
_refine_ls_shift/su_max 0.000
_refine_ls_shift/su_mean 0.000
_refine_ls_structure_factor_coef Fsqd
_refine_ls_weighting_details 'w=1/[\s^2^(Fo^2^)+(0.0575P)^2^] where P=(Fo^2^+2Fc^2^)/3'
_refine_ls_weighting_scheme calc
_refine_ls_wR_factor_gt 0.0932
_refine_ls_wR_factor_ref 0.0984
_reflns_Friedel_coverage 0.758
_reflns_Friedel_fraction_full 0.966
_reflns_Friedel_fraction_max 0.869
_reflns_number_gt 679
_reflns_number_total 893
_reflns_threshold_expression 'I > 2\s(I)'
_cod_data_source_file d3ce00979c2.cif
_cod_data_source_block zif67_ambient
_cod_depositor_comments 'Adding full bibliography for 7247762--7247779.cif.'
_cod_original_cell_volume 4950.0(3)
_cod_database_code 7247764
_shelx_shelxl_version_number 2018/3
_chemical_oxdiff_formula 'Co C11 H20 N4 O3'
_chemical_oxdiff_usercomment 'zif67 G NO CONFIDENCE'
_shelx_space_group_comment
;
The symmetry employed for this shelxl refinement is uniquely defined
by the following loop, which should always be used as a source of
symmetry information in preference to the above space-group names.
They are only intended as comments.
;
_shelx_estimated_absorpt_t_max 0.928
_shelx_estimated_absorpt_t_min 0.859
_olex2_refinement_description
;
1. Fixed Uiso
 At 1.2 times of:
  All C(H) groups
 At 1.5 times of:
  All C(H,H,H) groups
2. Restrained planarity
 C005, C003, N002, C004
 with sigma of 0.1
3. Uiso/Uaniso restraints and constraints
Uanis(C004) = Uanis(N002) = Uanis(C003)
4. Rigid body (RIGU) restrains
 C005, C003
 with sigma for 1-2 distances of 0.004 and sigma for 1-3 distances of 0.004
5. Others
 Fixed Sof: H00C(0.5) H00A(0.5) H00B(0.5)
6.a Aromatic/amide H refined with riding coordinates:
 C004(H004)
6.b Idealised Me refined as rotating group:
 C005(H00C,H00A,H00B)
;
_platon_squeeze_special_details
;
A solvent mask was calculated and 304 electrons were 
found in a volume of 2464\%A^3^ in 1 void per unit cell. 
This is consistent with the presence of 
12[C2H5OH] per Unit Cell 
which account for 312 electrons 
per unit cell.
;
_platon_squeeze_void_probe_radius 1.20
_olex2_submission_special_instructions 'No special instructions were received'
_oxdiff_exptl_absorpt_empirical_details
;
Empirical correction (ABSPACK) includes:
- Absorption correction using spherical harmonics
- Frame scaling
;
_oxdiff_exptl_absorpt_empirical_full_max 1.129
_oxdiff_exptl_absorpt_empirical_full_min 0.895

loop_
_space_group_symop_operation_xyz
'x, y, z'
'-x, -y, z'
'-x, y, -z'
'x, -y, -z'
'z, x, y'
'z, -x, -y'
'-z, -x, y'
'-z, x, -y'
'y, z, x'
'-y, z, -x'
'y, -z, -x'
'-y, -z, x'
'y, x, z'
'-y, -x, z'
'y, -x, -z'
'-y, x, -z'
'x, z, y'
'-x, z, -y'
'-x, -z, y'
'x, -z, -y'
'z, y, x'
'z, -y, -x'
'-z, y, -x'
'-z, -y, x'
'x+1/2, y+1/2, z+1/2'
'-x+1/2, -y+1/2, z+1/2'
'-x+1/2, y+1/2, -z+1/2'
'x+1/2, -y+1/2, -z+1/2'
'z+1/2, x+1/2, y+1/2'
'z+1/2, -x+1/2, -y+1/2'
'-z+1/2, -x+1/2, y+1/2'
'-z+1/2, x+1/2, -y+1/2'
'y+1/2, z+1/2, x+1/2'
'-y+1/2, z+1/2, -x+1/2'
'y+1/2, -z+1/2, -x+1/2'
'-y+1/2, -z+1/2, x+1/2'
'y+1/2, x+1/2, z+1/2'
'-y+1/2, -x+1/2, z+1/2'
'y+1/2, -x+1/2, -z+1/2'
'-y+1/2, x+1/2, -z+1/2'
'x+1/2, z+1/2, y+1/2'
'-x+1/2, z+1/2, -y+1/2'
'-x+1/2, -z+1/2, y+1/2'
'x+1/2, -z+1/2, -y+1/2'
'z+1/2, y+1/2, x+1/2'
'z+1/2, -y+1/2, -x+1/2'
'-z+1/2, y+1/2, -x+1/2'
'-z+1/2, -y+1/2, x+1/2'

loop_
_atom_site_label
_atom_site_type_symbol
_atom_site_fract_x
_atom_site_fract_y
_atom_site_fract_z
_atom_site_U_iso_or_equiv
_atom_site_adp_type
_atom_site_occupancy
_atom_site_site_symmetry_order
_atom_site_calc_flag
_atom_site_refinement_flags_posn
_atom_site_refinement_flags_adp
_atom_site_refinement_flags_occupancy
_atom_site_disorder_assembly
_atom_site_disorder_group
Co01 Co 0.250000 0.000000 0.500000 0.0702(5) Uani 1 4 d S T P . .
N002 N 0.3175(2) 0.0317(2) 0.5901(3) 0.0816(9) Uani 1 1 d . . . . .
C003 C 0.3776(2) -0.0051(6) 0.6224(2) 0.0816(9) Uani 1 2 d S T P . .
C004 C 0.3125(3) 0.1004(3) 0.6313(3) 0.0816(9) Uani 1 1 d . . . . .
H004 H 0.270897 0.146810 0.620754 0.098 Uiso 1 1 calc R U . . .
C005 C 0.4069(4) -0.0854(4) 0.5931(4) 0.099(2) Uani 1 2 d S T P . .
H00C H 0.367713 -0.107053 0.548010 0.149 Uiso 0.5 1 calc R U P A -1
H00A H 0.408225 -0.126440 0.641574 0.149 Uiso 0.5 1 calc R U P A -1
H00B H 0.465403 -0.079051 0.569074 0.149 Uiso 0.5 1 calc R U P A -1

loop_
_atom_site_aniso_label
_atom_site_aniso_U_11
_atom_site_aniso_U_22
_atom_site_aniso_U_33
_atom_site_aniso_U_23
_atom_site_aniso_U_13
_atom_site_aniso_U_12
Co01 0.0664(7) 0.0721(5) 0.0721(5) 0.000 0.000 0.000
N002 0.0810(17) 0.0774(19) 0.086(2) -0.0102(15) -0.0083(13) 0.0087(14)
C003 0.0810(17) 0.0774(19) 0.086(2) -0.0102(15) -0.0083(13) 0.0087(14)
C004 0.0810(17) 0.0774(19) 0.086(2) -0.0102(15) -0.0083(13) 0.0087(14)
C005 0.106(3) 0.086(5) 0.106(3) -0.014(3) -0.021(5) 0.014(3)

loop_
_atom_type_symbol
_atom_type_description
_atom_type_scat_dispersion_real
_atom_type_scat_dispersion_imag
_atom_type_scat_source
C C 0.0033 0.0016 'International Tables Vol C Tables 4.2.6.8 and 6.1.1.4'
H H 0.0000 0.0000 'International Tables Vol C Tables 4.2.6.8 and 6.1.1.4'
Co Co 0.3494 0.9721 'International Tables Vol C Tables 4.2.6.8 and 6.1.1.4'
N N 0.0061 0.0033 'International Tables Vol C Tables 4.2.6.8 and 6.1.1.4'
O O 0.0106 0.0060 'International Tables Vol C Tables 4.2.6.8 and 6.1.1.4'

loop_
_exptl_crystal_face_index_h
_exptl_crystal_face_index_k
_exptl_crystal_face_index_l
_exptl_crystal_face_perp_dist
-11 -2 21 0.0419
11 2 -21 0.0421
-18 9 -12 0.0357
18 -9 12 0.0442
21 -4 -10 0.0397
-21 4 10 0.0341
-15 -18 -2 0.0584
15 18 2 0.0513
6 -22 9 0.0406
-6 22 -9 0.0454
-11 20 8 0.0515
11 -20 -8 0.0456
-1 -23 -8 0.0572
1 23 8 0.0510

loop_
_geom_angle_atom_site_label_1
_geom_angle_atom_site_label_2
_geom_angle_atom_site_label_3
_geom_angle
_geom_angle_site_symmetry_1
_geom_angle_site_symmetry_3
_geom_angle_publ_flag
N002 Co01 N002 109.42(12) . 43 ?
N002 Co01 N002 109.6(2) 43 42_545 ?
N002 Co01 N002 109.43(12) . 42_545 ?
N002 Co01 N002 109.6(2) . 4_556 ?
N002 Co01 N002 109.43(12) 43 4_556 ?
N002 Co01 N002 109.43(12) 4_556 42_545 ?
C003 N002 Co01 129.7(4) . . ?
C003 N002 C004 103.9(5) . . ?
C004 N002 Co01 126.3(3) . . ?
N002 C003 N002 114.9(7) 23_656 . ?
N002 C003 C005 122.6(4) . . ?
N002 C003 C005 122.6(4) 23_656 . ?
N002 C004 H004 125.7 . . ?
C004 C004 N002 108.6(3) 23_656 . ?
C004 C004 H004 125.7 23_656 . ?
C003 C005 H00C 109.5 . . ?
C003 C005 H00A 109.5 . . ?
C003 C005 H00B 109.5 . . ?
H00C C005 H00A 109.5 . . ?
H00C C005 H00B 109.5 . . ?
H00A C005 H00B 109.5 . . ?

loop_
_geom_bond_atom_site_label_1
_geom_bond_atom_site_label_2
_geom_bond_distance
_geom_bond_site_symmetry_2
_geom_bond_publ_flag
Co01 N002 1.993(4) . ?
Co01 N002 1.993(4) 42_545 ?
Co01 N002 1.993(4) 43 ?
Co01 N002 1.993(4) 4_556 ?
N002 C003 1.322(5) . ?
N002 C004 1.367(5) . ?
C003 C005 1.540(11) . ?
C004 C004 1.355(9) 23_656 ?
C004 H004 1.0770 . ?
C005 H00C 1.0831 . ?
C005 H00A 1.0831 . ?
C005 H00B 1.0831 . ?

loop_
_geom_torsion_atom_site_label_1
_geom_torsion_atom_site_label_2
_geom_torsion_atom_site_label_3
_geom_torsion_atom_site_label_4
_geom_torsion
_geom_torsion_site_symmetry_1
_geom_torsion_site_symmetry_2
_geom_torsion_site_symmetry_3
_geom_torsion_site_symmetry_4
_geom_torsion_publ_flag
Co01 N002 C003 N002 -179.5(2) . . . 23_656 ?
Co01 N002 C003 C005 -0.4(10) . . . . ?
Co01 N002 C004 C004 -179.5(3) . . . 23_656 ?
C003 N002 C004 C004 -1.5(5) . . . 23_656 ?
C004 N002 C003 N002 2.7(8) . . . 23_656 ?
C004 N002 C003 C005 -178.3(7) . . . . ?

loop_
_platon_squeeze_void_nr
_platon_squeeze_void_average_x
_platon_squeeze_void_average_y
_platon_squeeze_void_average_z
_platon_squeeze_void_volume
_platon_squeeze_void_count_electrons
_platon_squeeze_void_content
1 -0.012 -0.006 -0.004 2464 304 ' '

loop_
_exptl_oxdiff_crystal_face_indexfrac_h
_exptl_oxdiff_crystal_face_indexfrac_k
_exptl_oxdiff_crystal_face_indexfrac_l
_exptl_oxdiff_crystal_face_x
_exptl_oxdiff_crystal_face_y
_exptl_oxdiff_crystal_face_z
-10.8321 -2.0314 21.3424 0.2313 0.9678 -0.0996
10.8321 2.0314 -21.3424 -0.2313 -0.9678 0.0996
-18.4738 9.3403 -12.2069 -0.0127 -0.0365 0.9993
18.4738 -9.3403 12.2069 0.0127 0.0365 -0.9993
21.2115 -4.2807 -10.4440 -0.1903 -0.8070 -0.5590
-21.2115 4.2807 10.4440 0.1903 0.8070 0.5590
-15.4984 -18.2207 -2.3113 0.9613 0.0760 0.2648
15.4984 18.2207 2.3113 -0.9613 -0.0760 -0.2648
5.5381 -21.7270 8.6334 0.7111 0.0597 -0.7006
-5.5381 21.7270 -8.6334 -0.7111 -0.0597 0.7006
-11.2472 19.5273 8.3356 -0.5555 0.6516 0.5165
11.2472 -19.5273 -8.3356 0.5555 -0.6516 -0.5165
-1.3159 -22.6615 -7.8797 0.8915 -0.4230 -0.1623
1.3159 22.6615 7.8797 -0.8915 0.4230 0.1623
